data_2207357
loop_
_publ_author_name
'Wen Pei'
'Yongjiang Wang'
'Li Sun'
'Xiaobo Xiong'

_publ_section_title
;
 4-[4-(Dimethylamino)phenyl]-1-(phenylsulfonyl)but-3-en-2-one
;
_journal_coeditor_code TK6266
_journal_issue 11
_journal_name_full 'Acta Crystallographica Section E'
_journal_page_first o3883
_journal_page_last o3884
_journal_paper_doi 10.1107/S1600536805034422
_journal_volume 61
_journal_year 2005
_chemical_formula_iupac 'C18 H19 N O3 S'
_chemical_formula_moiety 'C18 H19 N O3 S'
_chemical_formula_sum 'C18 H19 N O3 S'
_chemical_formula_weight 329.41
_chemical_melting_point 157
_chemical_name_systematic
;
4-[4-(Dimethylamino)phenyl]-1-phenylsulfonylbut-3-en-2-one
;
_space_group_IT_number 14
_symmetry_cell_setting monoclinic
_symmetry_space_group_name_Hall '-P 2yn'
_symmetry_space_group_name_H-M 'P 1 21/n 1'
_cell_angle_alpha 90
_cell_angle_beta 105.272(14)
_cell_angle_gamma 90
_cell_formula_units_Z 4
_cell_length_a 7.224(2)
_cell_length_b 19.712(6)
_cell_length_c 12.177(5)
_cell_measurement_reflns_used 11803
_cell_measurement_temperature 296.0(10)
_cell_measurement_theta_max 27.5
_cell_measurement_theta_min 3.1
_cell_volume 1672.8(10)
_computing_cell_refinement PROCESS-AUTO
_computing_data_collection 'PROCESS-AUTO (Rigaku Corporation, 1998)'
_computing_data_reduction 'CrystalStructure (Rigaku/MSC, 2004)'
_computing_molecular_graphics 'Ortep-3 for Windows (Farrugia, 1997)'
_computing_publication_material CrystalStructure
_computing_structure_refinement 'CRYSTALS  (Betteridge et al., 2003)'
_computing_structure_solution 'SIR97   (Altomare et al., 1999)'
_diffrn_detector_area_resol_mean 10.00
_diffrn_measured_fraction_theta_full 0.997
_diffrn_measured_fraction_theta_max 0.997
_diffrn_measurement_device_type 'Rigaku R-AXIS RAPID'
_diffrn_measurement_method \w
_diffrn_radiation_type MoK\a
_diffrn_radiation_wavelength 0.71075
_diffrn_reflns_av_R_equivalents 0.034
_diffrn_reflns_limit_h_max 9
_diffrn_reflns_limit_h_min -9
_diffrn_reflns_limit_k_max 25
_diffrn_reflns_limit_k_min -25
_diffrn_reflns_limit_l_max 15
_diffrn_reflns_limit_l_min -15
_diffrn_reflns_number 15968
_diffrn_reflns_theta_full 27.5
_diffrn_reflns_theta_max 27.5
_diffrn_standards_decay_% 0
_diffrn_standards_number 0
_exptl_absorpt_coefficient_mu 0.207
_exptl_absorpt_correction_T_max 0.967
_exptl_absorpt_correction_T_min 0.960
_exptl_absorpt_correction_type multi-scan
_exptl_absorpt_process_details '(ABSCOR; Higashi, 1995)'
_exptl_crystal_colour yellow
_exptl_crystal_density_diffrn 1.308
_exptl_crystal_density_method 'not measured'
_exptl_crystal_description block
_exptl_crystal_F_000 696
_exptl_crystal_size_max 0.35
_exptl_crystal_size_mid 0.18
_exptl_crystal_size_min 0.16
_refine_diff_density_max 0.39
_refine_diff_density_min -0.48
_refine_ls_extinction_coef 28E1(3)
_refine_ls_extinction_method '(Larson, 1970)'
_refine_ls_goodness_of_fit_ref 1.01
_refine_ls_hydrogen_treatment mixed
_refine_ls_number_parameters 233
_refine_ls_number_reflns 3834
_refine_ls_R_factor_gt 0.051
_refine_ls_shift/su_max 0.002
_refine_ls_structure_factor_coef Fsqd
_refine_ls_weighting_details 'w = 1/[0.0001 Fo^2^ + 3\s(Fo^2^) + 0.5]/(4Fo^2^)'
_refine_ls_weighting_scheme calc
_refine_ls_wR_factor_ref 0.104
_reflns_number_gt 2183
_reflns_number_total 3834
_reflns_threshold_expression F^2^>2\s(F^2^)
_cod_data_source_file tk6266.cif
_cod_data_source_block I
_cod_original_cell_volume 1672.7(10)
_cod_original_sg_symbol_H-M 'P 21/n'
_cod_database_code 2207357
_cod_database_fobs_code 2207357

loop_
_symmetry_equiv_pos_site_id
_symmetry_equiv_pos_as_xyz
1 +X,+Y,+Z
2 1/2-X,1/2+Y,1/2-Z
3 -X,-Y,-Z
4 1/2+X,1/2-Y,1/2+Z

loop_
_atom_site_label
_atom_site_fract_x
_atom_site_fract_y
_atom_site_fract_z
_atom_site_U_iso_or_equiv
_atom_site_adp_type
_atom_site_calc_flag
_atom_site_refinement_flags
_atom_site_occupancy
_atom_site_type_symbol
S1 0.69928(8) 0.73854(3) 0.51017(5) 0.06109(17) Uani d . 1.00 S
O1 0.49945(18) 0.75215(6) 0.46384(12) 0.0688(4) Uani d . 1.00 O
O2 0.8166(2) 0.79161(8) 0.57297(13) 0.0859(5) Uani d . 1.00 O
O3 0.5873(3) 0.58501(11) 0.4679(2) 0.1391(10) Uani d . 1.00 O
N1 -0.2433(2) 0.52054(11) 0.8601(2) 0.0863(7) Uani d . 1.00 N
C1 0.7217(3) 0.66817(12) 0.6028(2) 0.0829(8) Uani d . 1.00 C
C2 0.5802(4) 0.61366(16) 0.5524(3) 0.1001(12) Uani d . 1.00 C
C5 0.1924(3) 0.56883(17) 0.7069(2) 0.0991(12) Uani d . 1.00 C
C6 0.1680(3) 0.60453(12) 0.7985(2) 0.0890(9) Uani d . 1.00 C
C7 0.0277(3) 0.58852(12) 0.8492(2) 0.0766(8) Uani d . 1.00 C
C8 -0.0994(3) 0.53487(11) 0.8108(2) 0.0684(7) Uani d . 1.00 C
C9 -0.0715(4) 0.49784(12) 0.7185(2) 0.0852(9) Uani d . 1.00 C
C10 0.0728(5) 0.51408(17) 0.6692(2) 0.1025(11) Uani d . 1.00 C
C11 -0.2732(3) 0.56072(14) 0.9522(2) 0.1065(11) Uani d . 1.00 C
C12 -0.3664(3) 0.46175(13) 0.8262(2) 0.1109(11) Uani d . 1.00 C
C13 0.7997(2) 0.71348(9) 0.39988(18) 0.0521(5) Uani d . 1.00 C
C14 0.9966(2) 0.71161(12) 0.4187(2) 0.0746(7) Uani d . 1.00 C
C15 1.0734(3) 0.69366(12) 0.3304(2) 0.0858(9) Uani d . 1.00 C
C16 0.9557(3) 0.67883(12) 0.2256(2) 0.0762(8) Uani d . 1.00 C
C17 0.7606(3) 0.68073(12) 0.2072(2) 0.0727(7) Uani d . 1.00 C
C18 0.6817(2) 0.69792(10) 0.29441(19) 0.0608(6) Uani d . 1.00 C
C31 0.4563(7) 0.6192(2) 0.6359(4) 0.089(2) Uani d P 0.50 C
C32 0.4117(6) 0.5776(2) 0.5793(4) 0.080(2) Uani d P 0.50 C
C41 0.3166(6) 0.5690(2) 0.6238(4) 0.075(2) Uani d P 0.50 C
C42 0.3610(6) 0.6022(2) 0.6746(4) 0.072(2) Uani d P 0.50 C
H4 0.323(4) 0.5379(15) 0.558(2) 0.141(11) Uiso d . 1.00 H
H3 0.430(3) 0.6351(11) 0.6976(19) 0.060(7) Uiso d . 1.00 H
H6 0.2543 0.6426 0.8275 0.108 Uiso c R 1.00 H
H7 0.0149 0.6148 0.9151 0.092 Uiso c R 1.00 H
H9 -0.1568 0.4595 0.6900 0.101 Uiso c R 1.00 H
H10 0.0898 0.4864 0.6058 0.126 Uiso c R 1.00 H
H11 0.7035 0.6833 0.6750 0.100 Uiso c R 1.00 H
H12 0.8495 0.6494 0.6147 0.100 Uiso c R 1.00 H
H14 1.0797 0.7223 0.4943 0.087 Uiso c R 1.00 H
H15 1.2130 0.6921 0.3429 0.104 Uiso c R 1.00 H
H16 1.0116 0.6663 0.1634 0.095 Uiso c R 1.00 H
H17 0.6770 0.6702 0.1317 0.086 Uiso c R 1.00 H
H18 0.5422 0.6992 0.2827 0.072 Uiso c R 1.00 H
H111 -0.4048 0.5578 0.9544 0.132 Uiso c R 1.00 H
H112 -0.1917 0.5445 1.0228 0.132 Uiso c R 1.00 H
H113 -0.2419 0.6071 0.9408 0.132 Uiso c R 1.00 H
H121 -0.4922 0.4710 0.8349 0.133 Uiso c R 1.00 H
H122 -0.3120 0.4238 0.8731 0.133 Uiso c R 1.00 H
H123 -0.3752 0.4513 0.7480 0.133 Uiso c R 1.00 H

loop_
_atom_site_aniso_label
_atom_site_aniso_U_11
_atom_site_aniso_U_22
_atom_site_aniso_U_33
_atom_site_aniso_U_12
_atom_site_aniso_U_13
_atom_site_aniso_U_23
S1 0.0574(3) 0.0656(3) 0.0562(3) 0.0066(2) 0.0077(2) -0.0034(2)
O1 0.0539(8) 0.0769(10) 0.0736(11) 0.0150(6) 0.0130(7) 0.0026(7)
O2 0.0797(10) 0.0896(11) 0.0793(12) -0.0059(8) 0.0050(9) -0.0299(9)
O3 0.192(2) 0.0799(14) 0.152(2) -0.0321(14) 0.057(2) -0.0066(14)
N1 0.0935(15) 0.0877(14) 0.0818(16) -0.0164(11) 0.0303(12) -0.0046(12)
C1 0.0937(17) 0.0958(18) 0.0612(17) 0.0215(15) 0.0237(14) 0.0174(14)
C2 0.104(2) 0.093(2) 0.113(2) 0.0162(19) 0.045(2) 0.048(2)
C5 0.088(2) 0.105(2) 0.116(2) 0.0341(18) 0.047(2) 0.056(2)
C6 0.0849(18) 0.0748(17) 0.110(2) 0.0078(13) 0.0309(17) 0.0201(16)
C7 0.0809(16) 0.0728(15) 0.0775(19) 0.0024(12) 0.0235(14) -0.0019(13)
C8 0.0798(15) 0.0591(13) 0.0631(16) 0.0053(11) 0.0134(13) 0.0052(11)
C9 0.115(2) 0.0653(15) 0.0729(18) 0.0065(13) 0.0200(16) -0.0010(13)
C10 0.141(2) 0.104(2) 0.072(2) 0.048(2) 0.0423(19) 0.0152(17)
C11 0.106(2) 0.128(2) 0.095(2) -0.0037(17) 0.0439(19) -0.0025(19)
C12 0.103(2) 0.092(2) 0.137(3) -0.0195(16) 0.0285(19) 0.0139(19)
C13 0.0447(10) 0.0527(11) 0.0550(13) -0.0006(8) 0.0060(9) 0.0019(9)
C14 0.0493(12) 0.0900(17) 0.0771(18) -0.0056(10) 0.0038(12) -0.0167(13)
C15 0.0507(12) 0.0983(18) 0.112(2) -0.0055(12) 0.0283(15) -0.0145(17)
C16 0.0812(16) 0.0766(16) 0.081(2) -0.0006(13) 0.0390(15) 0.0024(13)
C17 0.0728(15) 0.0879(16) 0.0547(16) 0.0073(12) 0.0122(12) 0.0061(12)
C18 0.0501(11) 0.0730(14) 0.0563(14) 0.0024(9) 0.0088(11) 0.0000(11)
C31 0.094(4) 0.079(4) 0.086(5) 0.008(3) 0.009(4) 0.013(4)
C32 0.105(4) 0.062(3) 0.076(4) -0.005(3) 0.031(3) 0.011(2)
C41 0.112(4) 0.063(3) 0.050(3) 0.026(3) 0.022(3) -0.001(2)
C42 0.100(4) 0.048(3) 0.053(3) 0.024(3) -0.007(3) -0.020(2)

loop_
_atom_type_symbol
_atom_type_description
_atom_type_scat_dispersion_real
_atom_type_scat_dispersion_imag
_atom_type_scat_source
C C 0.003 0.002
;
International Tables for Crystallography
(1992, Vol. C, Tables 4.2.6.8 and 6.1.1.4)
;
H H 0.000 0.000
;
International Tables for Crystallography
(1992, Vol. C, Table 6.1.1.4)
;
N N 0.006 0.003
;
International Tables for Crystallography
(1992, Vol. C, Tables 4.2.6.8 and 6.1.1.4)
;
O O 0.011 0.006
;
International Tables for Crystallography
(1992, Vol. C, Tables 4.2.6.8 and 6.1.1.4)
;
S S 0.125 0.123
;
International Tables for Crystallography
(1992, Vol. C, Tables 4.2.6.8 and 6.1.1.4)
;

loop_
_geom_angle_atom_site_label_1
_geom_angle_atom_site_label_2
_geom_angle_atom_site_label_3
_geom_angle
_geom_angle_publ_flag
O1 S1 O2 117.84(9) ?
O1 S1 C1 108.18(10) ?
O1 S1 C13 109.16(9) ?
O2 S1 C1 106.88(10) ?
O2 S1 C13 107.92(10) ?
C1 S1 C13 106.27(11) ?
C8 N1 C11 121.3(2) yes
C8 N1 C12 121.5(2) yes
C11 N1 C12 117.1(2) yes
S1 C1 C2 111.31(18) ?
O3 C2 C1 121.1(3) ?
O3 C2 C31 141.2(3) ?
O3 C2 C32 100.6(3) ?
C1 C2 C31 97.6(3) ?
C1 C2 C32 138.2(3) ?
C6 C5 C10 117.9(3) ?
C6 C5 C41 140.1(3) ?
C6 C5 C42 105.8(2) ?
C10 C5 C41 102.0(3) ?
C10 C5 C42 136.3(3) ?
C5 C6 C7 121.6(2) ?
C6 C7 C8 121.9(2) ?
N1 C8 C7 121.4(2) ?
N1 C8 C9 122.4(2) ?
C7 C8 C9 116.2(2) ?
C8 C9 C10 121.2(2) ?
C5 C10 C9 121.2(3) ?
S1 C13 C14 119.72(16) ?
S1 C13 C18 119.82(15) ?
C14 C13 C18 120.4(2) ?
C13 C14 C15 119.1(2) ?
C14 C15 C16 120.3(2) ?
C15 C16 C17 120.5(2) ?
C16 C17 C18 120.0(2) ?
C13 C18 C17 119.71(19) ?
C2 C31 C41 114.5(4) yes
C2 C32 C42 114.8(3) ?
C5 C41 C31 118.1(4) yes
C5 C42 C32 117.9(3) ?
S1 C1 H11 109.0 ?
S1 C1 H12 108.6 ?
C2 C1 H11 110.6 ?
C2 C1 H12 107.9 ?
H11 C1 H12 109.5 ?
C5 C6 H6 118.7 ?
C7 C6 H6 119.7 ?
C6 C7 H7 119.5 ?
C8 C7 H7 118.6 ?
C8 C9 H9 118.5 ?
C10 C9 H9 120.3 ?
C5 C10 H10 119.9 ?
C9 C10 H10 118.9 ?
N1 C11 H111 110.0 ?
N1 C11 H112 109.5 ?
N1 C11 H113 108.9 ?
H111 C11 H112 109.5 ?
H111 C11 H113 109.5 ?
H112 C11 H113 109.5 ?
N1 C12 H121 110.1 ?
N1 C12 H122 109.2 ?
N1 C12 H123 109.2 ?
H121 C12 H122 109.5 ?
H121 C12 H123 109.5 ?
H122 C12 H123 109.5 ?
C13 C14 H14 119.9 ?
C15 C14 H14 121.0 ?
C14 C15 H15 119.7 ?
C16 C15 H15 120.0 ?
C15 C16 H16 119.6 ?
C17 C16 H16 119.8 ?
C16 C17 H17 120.1 ?
C18 C17 H17 119.9 ?
C13 C18 H18 119.3 ?
C17 C18 H18 120.9 ?
C2 C31 H3 153.0(16) ?
C41 C31 H3 91.7(15) ?
C2 C32 H4 144.0(19) ?
C42 C32 H4 101.0(19) ?
C5 C41 H4 132.7(19) ?
C31 C41 H4 109.2(19) ?
C5 C42 H3 135.2(19) ?
C32 C42 H3 106.7(18) ?

loop_
_geom_bond_atom_site_label_1
_geom_bond_atom_site_label_2
_geom_bond_distance
_geom_bond_publ_flag
S1 O1 1.4301(13) yes
S1 O2 1.4339(16) yes
S1 C1 1.768(2) yes
S1 C13 1.757(2) yes
O3 C2 1.186(4) yes
N1 C8 1.359(3) yes
N1 C11 1.435(4) yes
N1 C12 1.453(3) yes
C1 C2 1.498(3) ?
C2 C31 1.526(7) ?
C2 C32 1.519(6) ?
C5 C6 1.369(4) ?
C5 C10 1.383(4) ?
C5 C41 1.518(6) ?
C5 C42 1.524(5) ?
C6 C7 1.355(4) ?
C7 C8 1.398(3) ?
C8 C9 1.398(3) ?
C9 C10 1.371(5) ?
C13 C14 1.381(2) ?
C13 C18 1.376(2) ?
C14 C15 1.379(4) ?
C15 C16 1.366(3) ?
C16 C17 1.368(3) ?
C17 C18 1.374(3) ?
C31 C41 1.393(7) yes
C32 C42 1.393(7) yes
C1 H11 0.970 ?
C1 H12 0.970 ?
C31 H3 0.88(2) ?
C42 H3 0.82(2) ?
C32 H4 1.00(2) ?
C41 H4 1.02(2) ?
C6 H6 0.980 ?
C7 H7 0.980 ?
C9 H9 0.980 ?
C10 H10 0.980 ?
C11 H111 0.960 ?
C11 H112 0.960 ?
C11 H113 0.960 ?
C12 H121 0.960 ?
C12 H122 0.960 ?
C12 H123 0.960 ?
C14 H14 0.980 ?
C15 H15 0.980 ?
C16 H16 0.980 ?
C17 H17 0.980 ?
C18 H18 0.980 ?

loop_
_geom_contact_atom_site_label_1
_geom_contact_atom_site_label_2
_geom_contact_distance
_geom_contact_site_symmetry_2
O1 C7 3.465(2) 56404
O1 C15 3.287(2) 45501
O1 C16 3.555(3) 46504
O2 C12 3.557(3) 55602
O2 C17 3.239(2) 56504
O2 C18 3.244(2) 56504
O3 C32 3.257(5) 66603
O3 C41 3.371(5) 66603
N1 C31 3.580(5) 45501
N1 C42 3.530(4) 45501
C1 C7 3.586(3) 65501
C2 C9 3.599(3) 65501
C7 O1 3.465(2) 46504
C7 C1 3.586(3) 45501
C9 C2 3.599(3) 45501
C12 O2 3.557(3) 54602
C12 C41 3.580(5) 45501
C15 O1 3.287(2) 65501
C16 O1 3.555(3) 56404
C17 O2 3.239(2) 46404
C18 O2 3.244(2) 46404
C31 N1 3.580(5) 65501
C32 O3 3.257(5) 66603
C41 O3 3.371(5) 66603
C41 C12 3.580(5) 65501
C42 N1 3.530(4) 65501
S1 H6 3.326 56404
S1 H7 3.265 56404
S1 H16 3.189 46504
O1 H6 3.473 56404
O1 H7 2.698 56404
O1 H14 3.205 45501
O1 H15 2.499 45501
O1 H16 2.895 46504
O1 H113 3.250 56404
O2 H6 3.180 56404
O2 H7 3.105 56404
O2 H15 3.573 46504
O2 H16 2.834 46504
O2 H17 2.621 56504
O2 H18 2.650 56504
O2 H122 2.690 55602
O3 H4 2.61(3) .
O3 H4 2.55(3) 66603
O3 H3 3.43(2) .
O3 H9 3.315 56603
O3 H10 3.055 66603
O3 H15 3.452 45501
O3 H123 2.766 56603
N1 H3 3.48(2) 45501
N1 H112 3.346 56703
C1 H3 2.73(2) .
C2 H4 2.40(3) .
C2 H4 3.42(3) 66603
C2 H3 2.34(2) .
C2 H15 3.517 45501
C5 H4 2.33(3) .
C5 H3 2.18(2) .
C5 H12 2.907 45501
C5 H121 3.077 65501
C6 H3 2.59(2) .
C6 H12 2.894 45501
C6 H111 3.300 65501
C6 H121 3.546 65501
C7 H11 3.295 45501
C7 H12 3.052 45501
C7 H112 3.121 56703
C7 H122 3.472 56703
C8 H11 3.475 45501
C8 H12 3.236 45501
C8 H112 2.955 56703
C9 H4 3.46(3) 56603
C9 H12 3.235 45501
C9 H16 3.521 66603
C9 H112 3.329 56703
C10 H4 2.57(3) .
C10 H4 3.57(2) 56603
C10 H3 3.46(2) .
C10 H10 3.244 56603
C10 H12 3.097 45501
C10 H121 3.366 65501
C11 H3 3.59(2) 45501
C11 H16 3.520 45601
C11 H17 3.160 45601
C11 H121 3.507 46703
C12 H16 3.575 66603
C12 H17 3.560 56603
C12 H18 3.543 56603
C12 H111 3.514 46703
C13 H6 2.963 56404
C14 H6 3.396 56404
C14 H17 3.474 56504
C15 H9 3.100 66603
C15 H11 3.359 56404
C15 H18 3.586 65501
C16 H9 3.132 66603
C16 H11 3.399 56404
C16 H112 3.585 65401
C17 H14 3.210 46404
C17 H112 3.575 65401
C17 H113 3.549 65401
C17 H121 3.528 56603
C18 H6 3.195 56404
C18 H15 3.589 45501
C31 H4 1.98(2) .
C31 H3 0.88(2) .
C31 H14 3.469 45501
C32 H4 1.00(2) .
C32 H3 1.81(2) .
C32 H9 3.391 56603
C32 H123 3.335 65501
C41 H4 1.02(3) .
C41 H3 1.67(2) .
C41 H121 3.222 65501
C41 H123 3.294 65501
C42 H4 1.87(3) .
C42 H3 0.82(2) .
C42 H14 3.493 45501
C42 H111 3.492 65501
C42 H121 3.245 65501
C42 H123 3.518 65501
H4 O3 2.61(3) .
H4 O3 2.55(3) 66603
H4 C2 2.40(3) .
H4 C2 3.42(3) 66603
H4 C5 2.33(3) .
H4 C9 3.46(3) 56603
H4 C10 2.57(3) .
H4 C10 3.57(2) 56603
H4 C31 1.98(2) .
H4 C32 1.00(2) .
H4 C41 1.02(3) .
H4 C42 1.87(3) .
H4 H4 3.56(4) 66603
H4 H3 2.54(3) .
H4 H9 2.946 56603
H4 H10 2.172 .
H4 H10 3.159 56603
H4 H121 3.535 65501
H4 H123 3.216 65501
H3 O3 3.43(2) .
H3 N1 3.48(2) 65501
H3 C1 2.73(2) .
H3 C2 2.34(2) .
H3 C5 2.18(2) .
H3 C6 2.59(2) .
H3 C10 3.46(2) .
H3 C11 3.59(2) 65501
H3 C31 0.88(2) .
H3 C32 1.81(2) .
H3 C41 1.67(2) .
H3 C42 0.82(2) .
H3 H4 2.54(3) .
H3 H6 2.280 .
H3 H11 2.272 .
H3 H12 3.447 .
H3 H14 3.491 45501
H3 H111 3.400 65501
H3 H113 3.316 65501
H6 S1 3.326 46504
H6 O1 3.473 46504
H6 O2 3.180 46504
H6 C13 2.963 46504
H6 C14 3.396 46504
H6 C18 3.195 46504
H6 H3 2.280 .
H6 H12 3.360 45501
H6 H18 3.453 46504
H6 H111 3.040 65501
H7 S1 3.265 46504
H7 O1 2.698 46504
H7 O2 3.105 46504
H7 H11 3.460 45501
H7 H16 3.195 45601
H7 H112 3.399 56703
H7 H122 2.986 56703
H9 O3 3.315 56603
H9 C15 3.100 66603
H9 C16 3.132 66603
H9 C32 3.391 56603
H9 H4 2.946 56603
H9 H15 3.027 66603
H9 H16 3.073 66603
H10 O3 3.055 66603
H10 C10 3.244 56603
H10 H4 2.172 .
H10 H4 3.159 56603
H10 H10 2.617 56603
H10 H121 3.544 65501
H11 C7 3.295 65501
H11 C8 3.475 65501
H11 C15 3.359 46504
H11 C16 3.399 46504
H11 H3 2.272 .
H11 H7 3.460 65501
H11 H15 3.185 46504
H11 H16 3.260 46504
H11 H18 3.374 56504
H11 H113 3.495 65501
H12 C5 2.907 65501
H12 C6 2.894 65501
H12 C7 3.052 65501
H12 C8 3.236 65501
H12 C9 3.235 65501
H12 C10 3.097 65501
H12 H3 3.447 .
H12 H6 3.360 65501
H14 O1 3.205 65501
H14 C17 3.210 56504
H14 C31 3.469 65501
H14 C42 3.493 65501
H14 H3 3.491 65501
H14 H17 2.677 56504
H15 O1 2.499 65501
H15 O2 3.573 56404
H15 O3 3.452 65501
H15 C2 3.517 65501
H15 C18 3.589 65501
H15 H9 3.027 66603
H15 H11 3.185 56404
H15 H18 2.670 65501
H15 H123 3.358 66603
H16 S1 3.189 56404
H16 O1 2.895 56404
H16 O2 2.834 56404
H16 C9 3.521 66603
H16 C11 3.520 65401
H16 C12 3.575 66603
H16 H7 3.195 65401
H16 H9 3.073 66603
H16 H11 3.260 56404
H16 H112 3.086 65401
H16 H113 3.073 65401
H16 H122 2.927 66603
H16 H123 3.456 66603
H17 O2 2.621 46404
H17 C11 3.160 65401
H17 C12 3.560 56603
H17 C14 3.474 46404
H17 H14 2.677 46404
H17 H111 3.042 65401
H17 H112 3.076 65401
H17 H113 2.831 65401
H17 H121 3.160 56603
H17 H122 3.211 56603
H18 O2 2.650 46404
H18 C12 3.543 56603
H18 C15 3.586 45501
H18 H6 3.453 56404
H18 H11 3.374 46404
H18 H15 2.670 45501
H18 H122 3.253 56603
H18 H123 3.188 56603
H111 C6 3.300 45501
H111 C12 3.514 46703
H111 C42 3.492 45501
H111 H3 3.400 45501
H111 H6 3.040 45501
H111 H17 3.042 45601
H111 H111 3.021 46703
H111 H121 2.909 46703
H111 H122 3.316 46703
H112 N1 3.346 56703
H112 C7 3.121 56703
H112 C8 2.955 56703
H112 C9 3.329 56703
H112 C16 3.585 45601
H112 C17 3.575 45601
H112 H7 3.399 56703
H112 H16 3.086 45601
H112 H17 3.076 45601
H112 H112 3.445 56703
H112 H121 3.224 46703
H112 H122 3.578 56703
H113 O1 3.250 46504
H113 C17 3.549 45601
H113 H3 3.316 45501
H113 H11 3.495 45501
H113 H16 3.073 45601
H113 H17 2.831 45601
H121 C5 3.077 45501
H121 C6 3.546 45501
H121 C10 3.366 45501
H121 C11 3.507 46703
H121 C17 3.528 56603
H121 C41 3.222 45501
H121 C42 3.245 45501
H121 H4 3.535 45501
H121 H10 3.544 45501
H121 H17 3.160 56603
H121 H111 2.909 46703
H121 H112 3.224 46703
H122 O2 2.690 54602
H122 C7 3.472 56703
H122 H7 2.986 56703
H122 H16 2.927 66603
H122 H17 3.211 56603
H122 H18 3.253 56603
H122 H111 3.316 46703
H122 H112 3.578 56703
H123 O3 2.766 56603
H123 C32 3.335 45501
H123 C41 3.294 45501
H123 C42 3.518 45501
H123 H4 3.216 45501
H123 H15 3.358 66603
H123 H16 3.456 66603
H123 H18 3.188 56603

loop_
_geom_torsion_atom_site_label_1
_geom_torsion_atom_site_label_2
_geom_torsion_atom_site_label_3
_geom_torsion_atom_site_label_4
_geom_torsion
_geom_torsion_publ_flag
O1 S1 C1 C2 42.8(2) ?
O1 S1 C13 C14 166.20(16) ?
O1 S1 C13 C18 -11.76(18) ?
O2 S1 C1 C2 170.7(2) ?
O2 S1 C13 C14 37.00(19) ?
O2 S1 C13 C18 -140.96(15) ?
C1 S1 C13 C14 -77.35(19) ?
C1 S1 C13 C18 104.69(17) ?
C13 S1 C1 C2 -74.3(2) ?
C11 N1 C8 C7 1.2(3) yes
C11 N1 C8 C9 -177.8(2) yes
C12 N1 C8 C7 -175.2(2) yes
C12 N1 C8 C9 5.7(3) yes
S1 C1 C2 O3 64.0(3) ?
S1 C1 C2 C31 -112.3(2) ?
S1 C1 C2 C32 -117.9(4) ?
O3 C2 C31 C41 12.3(7) ?
O3 C2 C32 C42 -177.7(3) ?
C1 C2 C31 C41 -172.8(3) ?
C1 C2 C32 C42 3.9(6) ?
C6 C5 C10 C9 3.0(4) ?
C10 C5 C6 C7 -2.0(4) ?
C6 C5 C41 C31 0.1(5) ?
C41 C5 C6 C7 177.2(3) ?
C6 C5 C42 C32 -177.0(3) ?
C42 C5 C6 C7 179.6(2) ?
C10 C5 C41 C31 179.5(3) ?
C41 C5 C10 C9 -176.6(2) ?
C10 C5 C42 C32 5.1(6) ?
C42 C5 C10 C9 -179.3(3) ?
C5 C6 C7 C8 0.0(3) ?
C6 C7 C8 N1 -178.0(2) ?
C6 C7 C8 C9 1.1(3) ?
N1 C8 C9 C10 178.9(2) ?
C7 C8 C9 C10 -0.2(3) ?
C8 C9 C10 C5 -1.8(4) ?
S1 C13 C14 C15 -178.22(18) ?
S1 C13 C18 C17 177.64(16) ?
C14 C13 C18 C17 -0.3(3) ?
C18 C13 C14 C15 -0.3(3) ?
C13 C14 C15 C16 0.9(3) ?
C14 C15 C16 C17 -0.9(3) ?
C15 C16 C17 C18 0.3(3) ?
C16 C17 C18 C13 0.3(3) ?
C2 C31 C41 C5 177.4(3) ?
C2 C32 C42 C5 179.7(3) ?
